data_2208625
loop_
_publ_author_name
'Yusof, M. Sukeri M.'
'Soh, S. Kamilah C.'
'Ngah, Nurziana'
'Yamin, Bohari M.'

_publ_section_title
;
 1-Benzoyl-3-(6-methylpyridin-2-yl)thiourea
;
_journal_coeditor_code HK2016
_journal_issue 4
_journal_name_full 'Acta Crystallographica Section E'
_journal_page_first o1446
_journal_page_last o1448
_journal_paper_doi 10.1107/S1600536806009366
_journal_volume 62
_journal_year 2006
_chemical_formula_iupac 'C14 H13 N3 O S'
_chemical_formula_moiety 'C14 H13 N3 O S'
_chemical_formula_sum 'C14 H13 N3 O S'
_chemical_formula_weight 271.33
_chemical_name_systematic
;
1-benzoyl-3-(6-methylpyridin-2-yl)thiourea
;
_space_group_IT_number 14
_symmetry_cell_setting monoclinic
_symmetry_space_group_name_Hall '-P 2ybc'
_symmetry_space_group_name_H-M 'P 1 21/c 1'
_atom_sites_solution_hydrogens geom
_atom_sites_solution_primary direct
_atom_sites_solution_secondary difmap
_audit_creation_method SHELXL-97
_cell_angle_alpha 90.00
_cell_angle_beta 109.756(4)
_cell_angle_gamma 90.00
_cell_formula_units_Z 4
_cell_length_a 7.2687(14)
_cell_length_b 18.938(4)
_cell_length_c 10.1216(19)
_cell_measurement_reflns_used 2710
_cell_measurement_temperature 298(2)
_cell_measurement_theta_max 26.0
_cell_measurement_theta_min 2.1
_cell_volume 1311.3(4)
_computing_cell_refinement 'SAINT (Bruker, 2000)'
_computing_data_collection 'SMART (Bruker, 2000)'
_computing_data_reduction SAINT
_computing_molecular_graphics 'SHELXTL (Sheldrick, 1997b)'
_computing_publication_material 'SHELXTL, PARST (Nardelli, 1995) and PLATON (Spek, 2003)'
_computing_structure_refinement 'SHELXL97 (Sheldrick, 1997a)'
_computing_structure_solution 'SHELXS97 (Sheldrick, 1997a)'
_diffrn_ambient_temperature 298(2)
_diffrn_detector_area_resol_mean 83.66
_diffrn_measured_fraction_theta_full 0.99
_diffrn_measured_fraction_theta_max 0.99
_diffrn_measurement_device_type 'Bruker SMART APEX CCD area-detector'
_diffrn_measurement_method \w
_diffrn_radiation_monochromator graphite
_diffrn_radiation_source 'fine-focus sealed tube'
_diffrn_radiation_type MoK\a
_diffrn_radiation_wavelength 0.71073
_diffrn_reflns_av_R_equivalents 0.0202
_diffrn_reflns_av_sigmaI/netI 0.0234
_diffrn_reflns_limit_h_max 8
_diffrn_reflns_limit_h_min -8
_diffrn_reflns_limit_k_max 23
_diffrn_reflns_limit_k_min -17
_diffrn_reflns_limit_l_max 11
_diffrn_reflns_limit_l_min -12
_diffrn_reflns_number 7196
_diffrn_reflns_theta_full 26.0
_diffrn_reflns_theta_max 26.0
_diffrn_reflns_theta_min 2.1
_diffrn_standards_decay_% 0
_diffrn_standards_interval_count 0
_diffrn_standards_interval_time 0
_diffrn_standards_number 0
_exptl_absorpt_coefficient_mu 0.242
_exptl_absorpt_correction_T_max 0.9465
_exptl_absorpt_correction_T_min 0.9095
_exptl_absorpt_correction_type multi-scan
_exptl_absorpt_process_details '(SADABS; Bruker, 2000)'
_exptl_crystal_colour colorless
_exptl_crystal_density_diffrn 1.374
_exptl_crystal_density_method 'not measured'
_exptl_crystal_description block
_exptl_crystal_F_000 568
_exptl_crystal_size_max 0.40
_exptl_crystal_size_mid 0.30
_exptl_crystal_size_min 0.23
_refine_diff_density_max 0.31
_refine_diff_density_min -0.26
_refine_ls_extinction_method none
_refine_ls_goodness_of_fit_ref 1.03
_refine_ls_hydrogen_treatment constr
_refine_ls_matrix_type full
_refine_ls_number_parameters 173
_refine_ls_number_reflns 2560
_refine_ls_number_restraints 0
_refine_ls_restrained_S_all 1.03
_refine_ls_R_factor_all 0.062
_refine_ls_R_factor_gt 0.046
_refine_ls_shift/su_max 0.000
_refine_ls_shift/su_mean 0.000
_refine_ls_structure_factor_coef Fsqd
_refine_ls_weighting_details 'calc w=1/[\s^2^(Fo^2^)+(0.0591P)^2^+0.4366P] where P=(Fo^2^+2Fc^2^)/3'
_refine_ls_weighting_scheme calc
_refine_ls_wR_factor_gt 0.114
_refine_ls_wR_factor_ref 0.123
_reflns_number_gt 2000
_reflns_number_total 2560
_reflns_threshold_expression I>2\s(I)
_cod_data_source_file hk2016.cif
_cod_data_source_block I
_cod_original_sg_symbol_H-M P21/c
_cod_database_code 2208625

loop_
_symmetry_equiv_pos_as_xyz
'x, y, z'
'-x, y+1/2, -z+1/2'
'-x, -y, -z'
'x, -y-1/2, z-1/2'

loop_
_atom_site_type_symbol
_atom_site_label
_atom_site_fract_x
_atom_site_fract_y
_atom_site_fract_z
_atom_site_U_iso_or_equiv
_atom_site_adp_type
_atom_site_calc_flag
_atom_site_refinement_flags
_atom_site_occupancy
S S1 0.38212(11) 0.40652(3) 0.37926(5) 0.0709(3) Uani d . 1
O O1 0.2225(3) 0.32957(8) 0.11006(16) 0.0757(5) Uani d . 1
N N1 0.2776(2) 0.44799(8) 0.10831(15) 0.0478(4) Uani d . 1
H H1 0.2673 0.4831 0.0523 0.057 Uiso calc R 1
N N2 0.4171(3) 0.53061(9) 0.27846(16) 0.0511(4) Uani d . 1
H H2 0.4729 0.5386 0.3667 0.061 Uiso calc R 1
N N3 0.3255(2) 0.58384(8) 0.05480(16) 0.0456(4) Uani d . 1
C C1 0.1276(3) 0.38519(10) -0.11126(19) 0.0440(5) Uani d . 1
C C2 0.0854(3) 0.32123(12) -0.1815(2) 0.0573(6) Uani d . 1
H H2A 0.1067 0.2793 -0.1307 0.069 Uiso calc R 1
C C3 0.0124(4) 0.31925(14) -0.3258(3) 0.0678(7) Uani d . 1
H H3 -0.0134 0.2760 -0.3719 0.081 Uiso calc R 1
C C4 -0.0224(4) 0.38008(16) -0.4014(2) 0.0735(7) Uani d . 1
H H4 -0.0708 0.3784 -0.4990 0.088 Uiso calc R 1
C C5 0.0138(5) 0.44367(15) -0.3337(2) 0.0835(9) Uani d . 1
H H5 -0.0129 0.4854 -0.3853 0.100 Uiso calc R 1
C C6 0.0900(4) 0.44619(12) -0.1890(2) 0.0649(7) Uani d . 1
H H6 0.1161 0.4897 -0.1438 0.078 Uiso calc R 1
C C7 0.2111(3) 0.38328(10) 0.0447(2) 0.0468(5) Uani d . 1
C C8 0.3570(3) 0.46294(10) 0.24818(19) 0.0474(5) Uani d . 1
C C9 0.4058(3) 0.59044(10) 0.1934(2) 0.0432(5) Uani d . 1
C C10 0.3162(3) 0.64204(11) -0.0252(2) 0.0467(5) Uani d . 1
C C11 0.3866(3) 0.70600(11) 0.0342(2) 0.0542(5) Uani d . 1
H H11 0.3780 0.7454 -0.0224 0.065 Uiso calc R 1
C C12 0.4704(3) 0.71173(11) 0.1783(2) 0.0545(5) Uani d . 1
H H12 0.5202 0.7547 0.2194 0.065 Uiso calc R 1
C C13 0.4791(3) 0.65334(10) 0.2598(2) 0.0499(5) Uani d . 1
H H13 0.5328 0.6559 0.3571 0.060 Uiso calc R 1
C C14 0.2238(4) 0.63309(13) -0.1806(2) 0.0612(6) Uani d . 1
H H14A 0.2839 0.5941 -0.2110 0.092 Uiso calc R 1
H H14B 0.2417 0.6754 -0.2271 0.092 Uiso calc R 1
H H14C 0.0866 0.6240 -0.2034 0.092 Uiso calc R 1

loop_
_atom_site_aniso_label
_atom_site_aniso_U_11
_atom_site_aniso_U_22
_atom_site_aniso_U_33
_atom_site_aniso_U_12
_atom_site_aniso_U_13
_atom_site_aniso_U_23
S1 0.1254(6) 0.0480(3) 0.0315(3) -0.0015(3) 0.0161(3) 0.0069(2)
O1 0.1233(15) 0.0449(9) 0.0472(9) -0.0103(9) 0.0136(9) 0.0065(7)
N1 0.0710(12) 0.0398(9) 0.0281(8) -0.0021(8) 0.0108(7) 0.0027(6)
N2 0.0753(12) 0.0454(9) 0.0269(8) -0.0035(8) 0.0097(7) 0.0014(7)
N3 0.0556(10) 0.0456(9) 0.0335(8) -0.0023(7) 0.0122(7) 0.0029(7)
C1 0.0482(11) 0.0455(11) 0.0372(10) 0.0033(9) 0.0130(8) -0.0024(8)
C2 0.0627(14) 0.0501(12) 0.0526(13) -0.0055(10) 0.0109(10) -0.0075(10)
C3 0.0695(16) 0.0692(16) 0.0566(14) -0.0086(12) 0.0110(12) -0.0242(12)
C4 0.0847(18) 0.0894(19) 0.0353(12) 0.0033(15) 0.0057(11) -0.0137(12)
C5 0.130(2) 0.0685(17) 0.0378(13) 0.0090(16) 0.0091(14) 0.0043(11)
C6 0.1004(19) 0.0488(13) 0.0371(11) 0.0064(12) 0.0121(11) -0.0022(9)
C7 0.0592(13) 0.0403(10) 0.0393(10) 0.0021(9) 0.0144(9) 0.0012(8)
C8 0.0646(13) 0.0437(11) 0.0317(9) 0.0020(9) 0.0135(9) 0.0013(8)
C9 0.0509(12) 0.0439(11) 0.0345(10) 0.0007(8) 0.0140(8) 0.0010(8)
C10 0.0500(12) 0.0491(11) 0.0399(10) 0.0007(9) 0.0136(9) 0.0082(9)
C11 0.0623(14) 0.0461(12) 0.0524(12) -0.0023(10) 0.0172(10) 0.0094(9)
C12 0.0640(14) 0.0437(11) 0.0539(12) -0.0038(10) 0.0176(10) -0.0026(9)
C13 0.0604(13) 0.0481(11) 0.0379(10) -0.0021(9) 0.0124(9) -0.0038(9)
C14 0.0796(16) 0.0596(14) 0.0389(11) -0.0070(11) 0.0126(10) 0.0099(10)

loop_
_atom_type_symbol
_atom_type_description
_atom_type_scat_dispersion_real
_atom_type_scat_dispersion_imag
_atom_type_scat_source
C C 0.0033 0.0016 'International Tables Vol C Tables 4.2.6.8 and 6.1.1.4'
H H 0.0000 0.0000 'International Tables Vol C Tables 4.2.6.8 and 6.1.1.4'
N N 0.0061 0.0033 'International Tables Vol C Tables 4.2.6.8 and 6.1.1.4'
O O 0.0106 0.0060 'International Tables Vol C Tables 4.2.6.8 and 6.1.1.4'
S S 0.1246 0.1234 'International Tables Vol C Tables 4.2.6.8 and 6.1.1.4'

loop_
_geom_angle_atom_site_label_1
_geom_angle_atom_site_label_2
_geom_angle_atom_site_label_3
_geom_angle
_geom_angle_publ_flag
C8 N1 C7 128.36(16) ?
C8 N1 H1 115.8 ?
C7 N1 H1 115.8 ?
C8 N2 C9 132.42(16) ?
C8 N2 H2 113.8 ?
C9 N2 H2 113.8 ?
C9 N3 C10 117.95(17) ?
C6 C1 C2 118.36(19) ?
C6 C1 C7 124.03(18) ?
C2 C1 C7 117.61(18) ?
C3 C2 C1 120.5(2) ?
C3 C2 H2A 119.7 ?
C1 C2 H2A 119.7 ?
C4 C3 C2 120.5(2) ?
C4 C3 H3 119.8 ?
C2 C3 H3 119.8 ?
C3 C4 C5 119.8(2) ?
C3 C4 H4 120.1 ?
C5 C4 H4 120.1 ?
C4 C5 C6 120.2(2) ?
C4 C5 H5 119.9 ?
C6 C5 H5 119.9 ?
C1 C6 C5 120.7(2) ?
C1 C6 H6 119.7 ?
C5 C6 H6 119.7 ?
O1 C7 N1 122.83(18) yes
O1 C7 C1 122.17(18) ?
N1 C7 C1 114.99(17) ?
N2 C8 N1 114.92(16) yes
N2 C8 S1 119.12(14) yes
N1 C8 S1 125.95(15) yes
N3 C9 C13 123.59(18) ?
N3 C9 N2 118.89(16) ?
C13 C9 N2 117.52(17) ?
N3 C10 C11 121.35(18) ?
N3 C10 C14 116.72(18) ?
C11 C10 C14 121.93(18) ?
C10 C11 C12 119.85(19) ?
C10 C11 H11 120.1 ?
C12 C11 H11 120.1 ?
C13 C12 C11 119.14(19) ?
C13 C12 H12 120.4 ?
C11 C12 H12 120.4 ?
C12 C13 C9 118.12(18) ?
C12 C13 H13 120.9 ?
C9 C13 H13 120.9 ?
C10 C14 H14A 109.5 ?
C10 C14 H14B 109.5 ?
H14A C14 H14B 109.5 ?
C10 C14 H14C 109.5 ?
H14A C14 H14C 109.5 ?
H14B C14 H14C 109.5 ?

loop_
_geom_bond_atom_site_label_1
_geom_bond_atom_site_label_2
_geom_bond_distance
_geom_bond_publ_flag
S1 C8 1.665(2) yes
O1 C7 1.201(2) ?
N1 C8 1.366(2) yes
N1 C7 1.393(2) yes
N1 H1 0.8600 ?
N2 C8 1.355(3) yes
N2 C9 1.409(2) ?
N2 H2 0.8600 ?
N3 C9 1.330(2) ?
N3 C10 1.356(2) ?
C1 C6 1.372(3) ?
C1 C2 1.386(3) ?
C1 C7 1.488(3) ?
C2 C3 1.375(3) ?
C2 H2A 0.9300 ?
C3 C4 1.359(4) ?
C3 H3 0.9300 ?
C4 C5 1.366(4) ?
C4 H4 0.9300 ?
C5 C6 1.381(3) ?
C5 H5 0.9300 ?
C6 H6 0.9300 ?
C9 C13 1.383(3) ?
C10 C11 1.372(3) ?
C10 C14 1.497(3) ?
C11 C12 1.382(3) ?
C11 H11 0.9300 ?
C12 C13 1.368(3) ?
C12 H12 0.9300 ?
C13 H13 0.9300 ?
C14 H14A 0.9600 ?
C14 H14B 0.9600 ?
C14 H14C 0.9600 ?

loop_
_geom_hbond_atom_site_label_D
_geom_hbond_atom_site_label_H
_geom_hbond_atom_site_label_A
_geom_hbond_site_symmetry_A
_geom_hbond_distance_DH
_geom_hbond_distance_HA
_geom_hbond_distance_DA
_geom_hbond_angle_DHA
_geom_hbond_publ_flag
N1 H1 N3 1_555 0.86 1.95 2.676(2) 141 yes
C6 H6 N1 1_555 0.93 2.55 2.853(2) 100 ?
N2 H2 S1 3_666 0.86 2.64 3.4831(18) 167 yes
C12 H12 O1 2_655 0.93 2.51 3.364(3) 153 yes
C13 H13 S1 3_666 0.93 2.79 3.627(2) 150 yes

loop_
_cod_related_entry_id
_cod_related_entry_database
_cod_related_entry_code
1 ChemSpider 1634598
